data_7035949
loop_
_publ_author_name
'Castellanos-Blanco, Nahury'
'Flores-Alamo, Marcos'
'Garc\'ia, Juventino J'

_publ_section_title
;
 Tandem hydrogenation and condensation of fluorinated \a,\b-unsaturated
 ketones with primary amines, catalyzed by nickel.
;
_journal_issue 35
_journal_name_full 'Dalton transactions (Cambridge, England : 2003)'
_journal_page_first 15653
_journal_page_last 15663
_journal_paper_doi 10.1039/c5dt02366a
_journal_volume 44
_journal_year 2015
_chemical_absolute_configuration syn
_chemical_formula_moiety 'C45 H76 F2 Ni2 O P4'
_chemical_formula_sum 'C45 H76 F2 Ni2 O P4'
_chemical_formula_weight 912.35
_chemical_name_systematic
;
 ?
;
_space_group_IT_number 19
_symmetry_cell_setting orthorhombic
_symmetry_Int_Tables_number 19
_symmetry_space_group_name_Hall 'P 2ac 2ab'
_symmetry_space_group_name_H-M 'P 21 21 21'
_atom_sites_solution_hydrogens geom
_audit_conform_dict_location ftp://ftp.iucr.org/pub/cif_core.dic
_audit_conform_dict_name cif_core.dic
_audit_conform_dict_version 2.4.3
_audit_creation_date 2015-06-18T23:20:12-00:00
_audit_creation_method 'WinGX routine CIF_UPDATE'
_audit_update_record
;
2015-06-19 deposited with the CCDC.
2015-07-23 downloaded from the CCDC.
;
_cell_angle_alpha 90
_cell_angle_beta 90
_cell_angle_gamma 90
_cell_formula_units_Z 4
_cell_length_a 14.4964(8)
_cell_length_b 15.4616(9)
_cell_length_c 21.4898(11)
_cell_measurement_reflns_used 3419
_cell_measurement_temperature 130(2)
_cell_measurement_theta_max 25.2395
_cell_measurement_theta_min 3.3842
_cell_volume 4816.7(5)
_computing_cell_refinement
;
        CrysAlisPro, Agilent Technologies,
        Version 1.171.35.19 (release 27-10-2011 CrysAlis171 .NET)
        (compiled Oct 27 2011,15:02:11)
;
_computing_data_collection
;
        CrysAlisPro, Agilent Technologies,
        Version 1.171.35.19 (release 27-10-2011 CrysAlis171 .NET)
        (compiled Oct 27 2011,15:02:11)
;
_computing_data_reduction
;
        CrysAlisPro, Agilent Technologies,
        Version 1.171.35.19 (release 27-10-2011 CrysAlis171 .NET)
        (compiled Oct 27 2011,15:02:11)
;
_computing_structure_refinement 'SHELXL-2013 (Sheldrick, 2013)'
_diffrn_ambient_temperature 130(2)
_diffrn_detector_area_resol_mean 10.4685
_diffrn_measured_fraction_theta_full 0.996
_diffrn_measured_fraction_theta_max 0.996
_diffrn_measurement_device_type 'Xcalibur, Atlas, Gemini'
_diffrn_measurement_method '\w scans'
_diffrn_orient_matrix_UB_11 0.0175384
_diffrn_orient_matrix_UB_12 -0.0407367
_diffrn_orient_matrix_UB_13 -0.0095071
_diffrn_orient_matrix_UB_21 -0.0065275
_diffrn_orient_matrix_UB_22 0.011752
_diffrn_orient_matrix_UB_23 -0.0316084
_diffrn_orient_matrix_UB_31 0.0452281
_diffrn_orient_matrix_UB_32 0.0175026
_diffrn_orient_matrix_UB_33 -0.0008647
_diffrn_radiation_monochromator graphite
_diffrn_radiation_type MoK\a
_diffrn_radiation_wavelength 0.71073
_diffrn_reflns_av_R_equivalents 0.1483
_diffrn_reflns_av_unetI/netI 0.2717
_diffrn_reflns_laue_measured_fraction_full 0.996
_diffrn_reflns_laue_measured_fraction_max 0.996
_diffrn_reflns_limit_h_max 16
_diffrn_reflns_limit_h_min -17
_diffrn_reflns_limit_k_max 18
_diffrn_reflns_limit_k_min -15
_diffrn_reflns_limit_l_max 25
_diffrn_reflns_limit_l_min -25
_diffrn_reflns_number 37408
_diffrn_reflns_point_group_measured_fraction_full 0.997
_diffrn_reflns_point_group_measured_fraction_max 0.997
_diffrn_reflns_theta_full 25.242
_diffrn_reflns_theta_max 25.288
_diffrn_reflns_theta_min 3.39
_exptl_absorpt_coefficient_mu 0.953
_exptl_absorpt_correction_T_max 0.973
_exptl_absorpt_correction_T_min 0.843
_exptl_absorpt_correction_type analytical
_exptl_absorpt_process_details
;
        CrysAlisPro, Agilent Technologies,
        Version 1.171.35.19 (release 27-10-2011 CrysAlis171 .NET)
        (compiled Oct 27 2011,15:02:11)
Analytical numeric absorption correction using a multifaceted crystal
                        model based on expressions derived by R.C. Clark & J.S.
        (Clark, R. C. & Reid, J. S. (1995). Acta Cryst. A51, 887-897)
;
_exptl_crystal_colour 'pale yellow'
_exptl_crystal_density_diffrn 1.258
_exptl_crystal_description needle
_exptl_crystal_F_000 1952
_exptl_crystal_size_max 0.33
_exptl_crystal_size_mid 0.04
_exptl_crystal_size_min 0.03
_refine_diff_density_max 0.648
_refine_diff_density_min -0.396
_refine_diff_density_rms 0.082
_refine_ls_abs_structure_details
;
 Refined as an inversion twin.
;
_refine_ls_abs_structure_Flack 0.52(2)
_refine_ls_extinction_method none
_refine_ls_goodness_of_fit_ref 0.991
_refine_ls_hydrogen_treatment constr
_refine_ls_matrix_type full
_refine_ls_number_parameters 504
_refine_ls_number_reflns 8745
_refine_ls_number_restraints 0
_refine_ls_restrained_S_all 0.991
_refine_ls_R_factor_all 0.1201
_refine_ls_R_factor_gt 0.0659
_refine_ls_shift/su_max 0.001
_refine_ls_shift/su_mean 0
_refine_ls_structure_factor_coef Fsqd
_refine_ls_weighting_details 'w=1/[\s^2^(Fo^2^)+(0.0244P)^2^] where P=(Fo^2^+2Fc^2^)/3'
_refine_ls_weighting_scheme calc
_refine_ls_wR_factor_gt 0.0907
_refine_ls_wR_factor_ref 0.1045
_reflns_Friedel_coverage 0.806
_reflns_friedel_fraction_full 0.999
_reflns_friedel_fraction_max 0.999
_reflns_number_gt 5747
_reflns_number_total 8745
_reflns_threshold_expression 'I > 2\s(I)'
_cod_data_source_file c5dt02366a2.cif
_cod_data_source_block 2b
_cod_depositor_comments 'Adding full bibliography for 7035948--7035950.cif.'
_cod_database_code 7035949
_shelx_estimated_absorpt_t_min 0.744
_shelx_estimated_absorpt_t_max 0.972

loop_
_symmetry_equiv_pos_as_xyz
'x, y, z'
'-x+1/2, -y, z+1/2'
'x+1/2, -y+1/2, -z'
'-x, y+1/2, -z+1/2'

loop_
_atom_site_label
_atom_site_type_symbol
_atom_site_fract_x
_atom_site_fract_y
_atom_site_fract_z
_atom_site_U_iso_or_equiv
_atom_site_adp_type
_atom_site_occupancy
_atom_site_site_symmetry_order
_atom_site_calc_flag
_atom_site_refinement_flags_posn
_atom_site_refinement_flags_adp
C1 C 0.8658(6) -0.0273(5) 0.9234(4) 0.033(2) Uani 1 1 d . .
C2 C 0.9477(6) -0.0377(6) 0.8914(4) 0.039(2) Uani 1 1 d . .
H2 H 0.9641 0.0035 0.8605 0.047 Uiso 1 1 calc R U
C3 C 1.0062(7) -0.1061(6) 0.9029(5) 0.050(3) Uani 1 1 d . .
H3 H 1.0617 -0.112 0.8798 0.059 Uiso 1 1 calc R U
C4 C 0.9848(8) -0.1645(6) 0.9468(5) 0.052(3) Uani 1 1 d . .
C5 C 0.9058(8) -0.1561(6) 0.9812(5) 0.057(3) Uani 1 1 d . .
H5 H 0.8923 -0.1969 1.013 0.068 Uiso 1 1 calc R U
C6 C 0.8453(7) -0.0885(6) 0.9698(4) 0.047(3) Uani 1 1 d . .
H6 H 0.7901 -0.0835 0.9933 0.056 Uiso 1 1 calc R U
C7 C 0.7579(6) 0.4152(5) 0.7964(4) 0.034(2) Uani 1 1 d . .
C8 C 0.8478(7) 0.4342(6) 0.7766(4) 0.046(3) Uani 1 1 d . .
H8 H 0.898 0.4006 0.7916 0.055 Uiso 1 1 calc R U
C9 C 0.8646(8) 0.5019(7) 0.7350(5) 0.057(3) Uani 1 1 d . .
H9 H 0.9258 0.5153 0.7225 0.068 Uiso 1 1 calc R U
C10 C 0.7929(9) 0.5477(6) 0.7129(4) 0.050(3) Uani 1 1 d . .
C11 C 0.7057(8) 0.5312(6) 0.7294(4) 0.046(3) Uani 1 1 d . .
H11 H 0.6565 0.5644 0.7127 0.055 Uiso 1 1 calc R U
C12 C 0.6884(6) 0.4654(6) 0.7712(4) 0.041(2) Uani 1 1 d . .
H12 H 0.6264 0.4541 0.783 0.049 Uiso 1 1 calc R U
C13 C 0.7975(6) 0.0418(5) 0.9085(3) 0.029(2) Uani 1 1 d . .
H13 H 0.7456 0.0456 0.939 0.035 Uiso 1 1 calc R U
C14 C 0.8202(6) 0.1224(5) 0.8803(4) 0.028(2) Uani 1 1 d . .
H14 H 0.8871 0.1343 0.8728 0.033 Uiso 1 1 calc R U
C15 C 0.7595(6) 0.1955(5) 0.8818(3) 0.028(2) Uani 1 1 d . .
C16 C 0.7943(6) 0.2770(5) 0.8548(4) 0.029(2) Uani 1 1 d . .
H16 H 0.8497 0.2716 0.8274 0.035 Uiso 1 1 calc R U
C17 C 0.7362(6) 0.3490(5) 0.8428(3) 0.030(2) Uani 1 1 d . .
H17 H 0.6689 0.3369 0.8478 0.035 Uiso 1 1 calc R U
C18 C 0.6594(7) 0.0167(6) 0.6872(5) 0.056(3) Uani 1 1 d . .
H18A H 0.594 0.0347 0.6904 0.068 Uiso 1 1 calc R U
H18B H 0.6763 0.0172 0.6425 0.068 Uiso 1 1 calc R U
C19 C 0.6690(6) -0.0766(6) 0.7124(4) 0.052(3) Uani 1 1 d . .
H19A H 0.7183 -0.1069 0.6891 0.063 Uiso 1 1 calc R U
H19B H 0.6105 -0.1082 0.7054 0.063 Uiso 1 1 calc R U
C20 C 0.5856(6) -0.1058(6) 0.8334(5) 0.052(3) Uani 1 1 d . .
H20 H 0.5579 -0.1558 0.8106 0.062 Uiso 1 1 calc R U
C21 C 0.5211(6) -0.0285(7) 0.8276(5) 0.057(3) Uani 1 1 d . .
H21A H 0.4612 -0.0428 0.8461 0.085 Uiso 1 1 calc R U
H21B H 0.5127 -0.0141 0.7835 0.085 Uiso 1 1 calc R U
H21C H 0.5478 0.0212 0.8494 0.085 Uiso 1 1 calc R U
C22 C 0.5979(6) -0.1312(6) 0.9016(5) 0.052(3) Uani 1 1 d . .
H22A H 0.6271 -0.0835 0.9242 0.078 Uiso 1 1 calc R U
H22B H 0.6369 -0.1828 0.9043 0.078 Uiso 1 1 calc R U
H22C H 0.5374 -0.1436 0.92 0.078 Uiso 1 1 calc R U
C23 C 0.7644(6) -0.1790(5) 0.8054(4) 0.047(3) Uani 1 1 d . .
H23 H 0.7799 -0.1838 0.8506 0.056 Uiso 1 1 calc R U
C24 C 0.8562(6) -0.1740(7) 0.7709(5) 0.062(3) Uani 1 1 d . .
H24A H 0.8949 -0.2233 0.7827 0.092 Uiso 1 1 calc R U
H24B H 0.8877 -0.12 0.7818 0.092 Uiso 1 1 calc R U
H24C H 0.8449 -0.1755 0.7259 0.092 Uiso 1 1 calc R U
C25 C 0.7127(7) -0.2618(6) 0.7884(5) 0.066(3) Uani 1 1 d . .
H25A H 0.694 -0.2594 0.7447 0.1 Uiso 1 1 calc R U
H25B H 0.6578 -0.2673 0.8148 0.1 Uiso 1 1 calc R U
H25C H 0.7531 -0.3118 0.795 0.1 Uiso 1 1 calc R U
C26 C 0.8312(7) 0.1122(6) 0.6767(4) 0.054(3) Uani 1 1 d . .
H26 H 0.8079 0.1248 0.6339 0.065 Uiso 1 1 calc R U
C27 C 0.8872(7) 0.0280(7) 0.6747(5) 0.075(4) Uani 1 1 d . .
H27A H 0.9414 0.036 0.6482 0.113 Uiso 1 1 calc R U
H27B H 0.8487 -0.0185 0.6578 0.113 Uiso 1 1 calc R U
H27C H 0.907 0.0127 0.7169 0.113 Uiso 1 1 calc R U
C28 C 0.8925(7) 0.1861(7) 0.6970(5) 0.072(3) Uani 1 1 d . .
H28A H 0.9186 0.1733 0.7381 0.108 Uiso 1 1 calc R U
H28B H 0.8561 0.2394 0.6993 0.108 Uiso 1 1 calc R U
H28C H 0.9426 0.1935 0.6669 0.108 Uiso 1 1 calc R U
C29 C 0.6646(7) 0.1988(7) 0.7203(4) 0.055(3) Uani 1 1 d . .
H29 H 0.7045 0.2458 0.7375 0.065 Uiso 1 1 calc R U
C30 C 0.5782(6) 0.1975(7) 0.7601(5) 0.060(3) Uani 1 1 d . .
H30A H 0.5503 0.2552 0.7604 0.09 Uiso 1 1 calc R U
H30B H 0.5944 0.1806 0.8027 0.09 Uiso 1 1 calc R U
H30C H 0.5342 0.1557 0.7428 0.09 Uiso 1 1 calc R U
C31 C 0.6432(9) 0.2244(8) 0.6536(5) 0.087(4) Uani 1 1 d . .
H31A H 0.606 0.179 0.634 0.13 Uiso 1 1 calc R U
H31B H 0.701 0.2316 0.6305 0.13 Uiso 1 1 calc R U
H31C H 0.6088 0.2789 0.6534 0.13 Uiso 1 1 calc R U
C32 C 0.8720(6) 0.3997(5) 1.0615(4) 0.029(2) Uani 1 1 d . .
H32A H 0.8251 0.3717 1.0883 0.035 Uiso 1 1 calc R U
H32B H 0.9284 0.4083 1.0868 0.035 Uiso 1 1 calc R U
C33 C 0.8355(6) 0.4885(5) 1.0399(4) 0.035(2) Uani 1 1 d . .
H33A H 0.8884 0.5275 1.0318 0.042 Uiso 1 1 calc R U
H33B H 0.7979 0.5145 1.0735 0.042 Uiso 1 1 calc R U
C34 C 1.0228(5) 0.3435(5) 0.9768(4) 0.032(2) Uani 1 1 d . .
H34 H 1.0595 0.3089 1.0074 0.038 Uiso 1 1 calc R U
C35 C 1.0419(5) 0.3071(6) 0.9122(4) 0.035(2) Uani 1 1 d . .
H35A H 1.011 0.343 0.8809 0.053 Uiso 1 1 calc R U
H35B H 1.0184 0.2478 0.9096 0.053 Uiso 1 1 calc R U
H35C H 1.1085 0.3072 0.9044 0.053 Uiso 1 1 calc R U
C36 C 1.0540(6) 0.4373(6) 0.9817(5) 0.046(3) Uani 1 1 d . .
H36A H 1.1183 0.4421 0.9681 0.068 Uiso 1 1 calc R U
H36B H 1.0487 0.4567 1.025 0.068 Uiso 1 1 calc R U
H36C H 1.0149 0.4736 0.9551 0.068 Uiso 1 1 calc R U
C37 C 0.8969(5) 0.2207(5) 1.0331(4) 0.026(2) Uani 1 1 d . .
H37 H 0.924 0.1788 1.0028 0.031 Uiso 1 1 calc R U
C38 C 0.7980(6) 0.1911(5) 1.0462(4) 0.033(2) Uani 1 1 d . .
H38A H 0.7982 0.1299 1.058 0.049 Uiso 1 1 calc R U
H38B H 0.7604 0.199 1.0087 0.049 Uiso 1 1 calc R U
H38C H 0.7721 0.2256 1.0803 0.049 Uiso 1 1 calc R U
C39 C 0.9541(5) 0.2146(6) 1.0926(4) 0.034(2) Uani 1 1 d . .
H39A H 0.9245 0.2485 1.1255 0.051 Uiso 1 1 calc R U
H39B H 1.0161 0.2373 1.0848 0.051 Uiso 1 1 calc R U
H39C H 0.9583 0.154 1.1056 0.051 Uiso 1 1 calc R U
C40 C 0.6443(6) 0.4809(5) 0.9970(4) 0.037(2) Uani 1 1 d . .
H40 H 0.6386 0.5268 1.0295 0.045 Uiso 1 1 calc R U
C41 C 0.6208(6) 0.3936(6) 1.0261(4) 0.045(3) Uani 1 1 d . .
H41A H 0.5594 0.3965 1.0451 0.067 Uiso 1 1 calc R U
H41B H 0.6666 0.3795 1.0581 0.067 Uiso 1 1 calc R U
H41C H 0.6213 0.3488 0.9939 0.067 Uiso 1 1 calc R U
C42 C 0.5756(6) 0.5008(6) 0.9439(5) 0.048(3) Uani 1 1 d . .
H42A H 0.5838 0.4587 0.9104 0.072 Uiso 1 1 calc R U
H42B H 0.5872 0.5592 0.9279 0.072 Uiso 1 1 calc R U
H42C H 0.5124 0.4974 0.9599 0.072 Uiso 1 1 calc R U
C43 C 0.7773(6) 0.5867(5) 0.9313(4) 0.039(2) Uani 1 1 d . .
H43 H 0.7343 0.5877 0.8949 0.047 Uiso 1 1 calc R U
C44 C 0.8748(6) 0.5997(6) 0.9051(5) 0.051(3) Uani 1 1 d . .
H44A H 0.8765 0.653 0.8804 0.077 Uiso 1 1 calc R U
H44B H 0.8911 0.5504 0.8786 0.077 Uiso 1 1 calc R U
H44C H 0.9189 0.6041 0.9395 0.077 Uiso 1 1 calc R U
C45 C 0.7494(7) 0.6623(5) 0.9733(5) 0.060(3) Uani 1 1 d . .
H45A H 0.7855 0.6604 1.0118 0.091 Uiso 1 1 calc R U
H45B H 0.6836 0.6579 0.9833 0.091 Uiso 1 1 calc R U
H45C H 0.7611 0.717 0.9517 0.091 Uiso 1 1 calc R U
O1 O 0.6798(4) 0.1910(4) 0.9043(2) 0.0338(15) Uani 1 1 d . .
Ni1 Ni 0.75691(7) 0.04450(6) 0.82014(5) 0.0277(3) Uani 1 1 d . .
Ni2 Ni 0.80380(7) 0.36205(6) 0.92205(5) 0.0226(3) Uani 1 1 d . .
P1 P 0.89865(14) 0.32831(14) 0.99556(10) 0.0242(5) Uani 1 1 d . .
P2 P 0.76418(15) 0.47920(13) 0.96800(10) 0.0272(5) Uani 1 1 d . .
P3 P 0.69714(16) -0.07818(14) 0.79654(11) 0.0364(6) Uani 1 1 d . .
P4 P 0.73169(16) 0.09649(15) 0.72862(11) 0.0389(6) Uani 1 1 d . .
F1 F 1.0417(5) -0.2327(4) 0.9580(3) 0.085(2) Uani 1 1 d . .
F2 F 0.8126(4) 0.6159(3) 0.6736(2) 0.0710(17) Uani 1 1 d . .

loop_
_atom_site_aniso_label
_atom_site_aniso_U_11
_atom_site_aniso_U_22
_atom_site_aniso_U_33
_atom_site_aniso_U_23
_atom_site_aniso_U_13
_atom_site_aniso_U_12
C1 0.043(5) 0.025(5) 0.031(5) -0.005(5) -0.008(5) -0.010(4)
C2 0.042(6) 0.034(6) 0.041(6) -0.001(5) -0.008(5) 0.003(5)
C3 0.045(6) 0.041(6) 0.063(8) -0.006(6) -0.026(6) 0.007(5)
C4 0.068(8) 0.029(6) 0.059(8) -0.006(6) -0.034(7) 0.004(6)
C5 0.081(8) 0.040(7) 0.049(7) 0.018(6) -0.025(7) -0.025(7)
C6 0.055(6) 0.042(6) 0.043(6) 0.005(5) -0.008(5) -0.021(6)
C7 0.041(5) 0.036(5) 0.026(5) -0.007(4) -0.008(5) -0.001(5)
C8 0.045(6) 0.058(7) 0.034(6) 0.016(5) 0.003(5) 0.007(5)
C9 0.068(8) 0.067(8) 0.036(7) 0.007(6) 0.012(6) -0.012(6)
C10 0.087(8) 0.041(6) 0.023(5) 0.018(5) -0.005(6) -0.009(7)
C11 0.060(7) 0.042(6) 0.037(6) 0.009(5) -0.017(6) -0.008(6)
C12 0.045(6) 0.040(6) 0.039(6) 0.009(5) -0.010(5) -0.007(5)
C13 0.032(5) 0.031(5) 0.024(5) -0.011(4) 0.005(4) -0.009(5)
C14 0.028(5) 0.028(5) 0.027(5) -0.007(4) 0.008(4) 0.000(4)
C15 0.027(5) 0.042(5) 0.014(4) -0.010(4) 0.001(4) -0.005(5)
C16 0.028(5) 0.035(5) 0.025(5) -0.001(4) 0.001(4) -0.002(5)
C17 0.025(5) 0.034(5) 0.029(5) 0.007(4) -0.008(4) 0.002(4)
C18 0.057(7) 0.073(8) 0.039(6) -0.016(6) -0.021(6) 0.007(6)
C19 0.044(6) 0.057(7) 0.056(7) -0.024(6) -0.010(5) 0.000(5)
C20 0.034(5) 0.041(6) 0.080(9) -0.023(6) -0.004(6) -0.012(5)
C21 0.036(5) 0.080(8) 0.054(7) -0.014(7) -0.004(5) 0.006(6)
C22 0.037(6) 0.048(6) 0.070(8) 0.006(6) 0.009(6) -0.006(5)
C23 0.056(6) 0.034(5) 0.050(6) -0.015(5) -0.006(6) 0.012(5)
C24 0.046(6) 0.074(8) 0.065(8) -0.013(6) 0.004(6) 0.019(6)
C25 0.074(8) 0.036(6) 0.089(9) -0.021(6) -0.005(7) -0.001(6)
C26 0.078(8) 0.059(7) 0.024(5) -0.004(5) 0.010(6) -0.005(6)
C27 0.067(7) 0.084(9) 0.075(9) -0.030(8) 0.040(7) 0.002(7)
C28 0.080(8) 0.079(8) 0.056(8) -0.002(7) 0.023(7) -0.019(7)
C29 0.071(8) 0.066(8) 0.026(6) -0.004(5) -0.008(6) 0.005(6)
C30 0.055(7) 0.077(8) 0.047(7) -0.012(6) -0.019(6) 0.029(6)
C31 0.126(11) 0.093(9) 0.042(7) 0.011(7) -0.023(8) 0.037(8)
C32 0.030(5) 0.031(5) 0.026(5) -0.002(4) -0.006(4) -0.004(4)
C33 0.030(5) 0.033(5) 0.044(6) -0.012(4) 0.002(4) -0.001(4)
C34 0.018(4) 0.042(6) 0.035(6) 0.016(5) -0.009(4) 0.000(4)
C35 0.023(5) 0.053(6) 0.030(6) 0.005(5) 0.005(4) -0.004(4)
C36 0.028(5) 0.054(7) 0.055(7) 0.005(6) -0.001(5) -0.013(5)
C37 0.020(4) 0.031(5) 0.026(5) 0.010(4) -0.002(4) -0.003(4)
C38 0.034(5) 0.033(5) 0.031(5) 0.006(4) -0.002(4) -0.005(5)
C39 0.027(5) 0.046(6) 0.029(6) 0.017(5) 0.006(4) 0.001(4)
C40 0.034(5) 0.037(6) 0.042(6) -0.010(5) 0.007(5) 0.007(4)
C41 0.030(5) 0.057(7) 0.046(6) 0.007(5) 0.010(5) -0.009(5)
C42 0.032(5) 0.047(6) 0.064(7) 0.008(5) 0.007(5) 0.008(5)
C43 0.042(6) 0.028(5) 0.048(6) 0.004(5) 0.001(5) -0.006(4)
C44 0.050(6) 0.040(6) 0.064(8) 0.012(5) 0.004(6) -0.008(5)
C45 0.063(6) 0.023(5) 0.096(8) -0.001(5) 0.005(7) 0.006(5)
O1 0.025(3) 0.048(4) 0.029(4) -0.004(3) 0.001(3) -0.008(3)
Ni1 0.0250(6) 0.0328(6) 0.0254(6) -0.0084(5) -0.0014(5) -0.0005(6)
Ni2 0.0204(5) 0.0263(6) 0.0210(6) 0.0008(5) -0.0009(5) 0.0010(5)
P1 0.0190(11) 0.0311(13) 0.0224(12) 0.0036(11) -0.0011(10) -0.0016(10)
P2 0.0264(13) 0.0240(12) 0.0311(13) -0.0027(10) 0.0028(11) -0.0001(11)
P3 0.0307(13) 0.0400(15) 0.0385(15) -0.0154(12) -0.0021(13) -0.0001(12)
P4 0.0437(16) 0.0474(15) 0.0257(13) -0.0070(11) -0.0046(12) 0.0069(13)
F1 0.100(5) 0.042(4) 0.114(6) 0.007(4) -0.052(4) 0.014(4)
F2 0.102(4) 0.071(4) 0.040(3) 0.020(3) -0.005(4) -0.011(4)

loop_
_atom_type_symbol
_atom_type_description
_atom_type_scat_dispersion_real
_atom_type_scat_dispersion_imag
_atom_type_scat_source
C C 0.0033 0.0016 'International Tables Vol C Tables 4.2.6.8 and 6.1.1.4'
H H 0 0 'International Tables Vol C Tables 4.2.6.8 and 6.1.1.4'
O O 0.0106 0.006 'International Tables Vol C Tables 4.2.6.8 and 6.1.1.4'
Ni Ni 0.3393 1.1124 'International Tables Vol C Tables 4.2.6.8 and 6.1.1.4'
P P 0.1023 0.0942 'International Tables Vol C Tables 4.2.6.8 and 6.1.1.4'
F F 0.0171 0.0103 'International Tables Vol C Tables 4.2.6.8 and 6.1.1.4'

loop_
_exptl_crystal_face_index_h
_exptl_crystal_face_index_k
_exptl_crystal_face_index_l
_exptl_crystal_face_perp_dist
0 -2 30 0.0185
0 2 -30 0.0185
19 8 1 0.1449
-19 -8 -1 0.1449
1 22 1 0.0152
-1 -22 -1 0.0152

loop_
_geom_angle_atom_site_label_1
_geom_angle_atom_site_label_2
_geom_angle_atom_site_label_3
_geom_angle
C2 C1 C6 117.2(9)
C2 C1 C13 123.1(8)
C6 C1 C13 119.6(8)
C3 C2 C1 121.9(9)
C3 C2 H2 119.1
C1 C2 H2 119.1
C4 C3 C2 120.0(10)
C4 C3 H3 120
C2 C3 H3 120
C3 C4 F1 120.3(11)
C3 C4 C5 120.6(10)
F1 C4 C5 119.1(11)
C4 C5 C6 120.4(9)
C4 C5 H5 119.8
C6 C5 H5 119.8
C5 C6 C1 119.9(9)
C5 C6 H6 120
C1 C6 H6 120
C12 C7 C8 116.2(8)
C12 C7 C17 120.2(8)
C8 C7 C17 123.6(8)
C9 C8 C7 120.9(9)
C9 C8 H8 119.6
C7 C8 H8 119.6
C10 C9 C8 119.0(10)
C10 C9 H9 120.5
C8 C9 H9 120.5
C11 C10 C9 122.5(9)
C11 C10 F2 120.2(10)
C9 C10 F2 117.2(10)
C10 C11 C12 119.0(9)
C10 C11 H11 120.5
C12 C11 H11 120.5
C11 C12 C7 122.4(9)
C11 C12 H12 118.8
C7 C12 H12 118.8
C14 C13 C1 124.4(7)
C14 C13 Ni1 69.1(4)
C1 C13 Ni1 114.6(5)
C14 C13 H13 113.7
C1 C13 H13 113.7
Ni1 C13 H13 113.7
C13 C14 C15 122.6(7)
C13 C14 Ni1 68.9(4)
C15 C14 Ni1 102.0(5)
C13 C14 H14 117
C15 C14 H14 117
Ni1 C14 H14 117
O1 C15 C14 122.0(8)
O1 C15 C16 121.0(8)
C14 C15 C16 117.1(7)
C17 C16 C15 122.5(7)
C17 C16 Ni2 69.4(4)
C15 C16 Ni2 107.9(5)
C17 C16 H16 115.8
C15 C16 H16 115.8
Ni2 C16 H16 115.8
C16 C17 C7 123.0(8)
C16 C17 Ni2 68.3(4)
C7 C17 Ni2 114.2(5)
C16 C17 H17 114.4
C7 C17 H17 114.4
Ni2 C17 H17 114.4
C19 C18 P4 113.7(6)
C19 C18 H18A 108.8
P4 C18 H18A 108.8
C19 C18 H18B 108.8
P4 C18 H18B 108.8
H18A C18 H18B 107.7
C18 C19 P3 111.9(6)
C18 C19 H19A 109.2
P3 C19 H19A 109.2
C18 C19 H19B 109.2
P3 C19 H19B 109.2
H19A C19 H19B 107.9
C21 C20 C22 110.6(8)
C21 C20 P3 108.7(7)
C22 C20 P3 111.6(6)
C21 C20 H20 108.6
C22 C20 H20 108.6
P3 C20 H20 108.6
C20 C21 H21A 109.5
C20 C21 H21B 109.5
H21A C21 H21B 109.5
C20 C21 H21C 109.5
H21A C21 H21C 109.5
H21B C21 H21C 109.5
C20 C22 H22A 109.5
C20 C22 H22B 109.5
H22A C22 H22B 109.5
C20 C22 H22C 109.5
H22A C22 H22C 109.5
H22B C22 H22C 109.5
C24 C23 C25 110.8(8)
C24 C23 P3 111.5(7)
C25 C23 P3 115.0(6)
C24 C23 H23 106.3
C25 C23 H23 106.3
P3 C23 H23 106.3
C23 C24 H24A 109.5
C23 C24 H24B 109.5
H24A C24 H24B 109.5
C23 C24 H24C 109.5
H24A C24 H24C 109.5
H24B C24 H24C 109.5
C23 C25 H25A 109.5
C23 C25 H25B 109.5
H25A C25 H25B 109.5
C23 C25 H25C 109.5
H25A C25 H25C 109.5
H25B C25 H25C 109.5
C28 C26 C27 109.8(9)
C28 C26 P4 112.7(7)
C27 C26 P4 108.6(7)
C28 C26 H26 108.5
C27 C26 H26 108.5
P4 C26 H26 108.5
C26 C27 H27A 109.5
C26 C27 H27B 109.5
H27A C27 H27B 109.5
C26 C27 H27C 109.5
H27A C27 H27C 109.5
H27B C27 H27C 109.5
C26 C28 H28A 109.5
C26 C28 H28B 109.5
H28A C28 H28B 109.5
C26 C28 H28C 109.5
H28A C28 H28C 109.5
H28B C28 H28C 109.5
C30 C29 C31 111.5(9)
C30 C29 P4 111.4(7)
C31 C29 P4 114.7(7)
C30 C29 H29 106.2
C31 C29 H29 106.2
P4 C29 H29 106.2
C29 C30 H30A 109.5
C29 C30 H30B 109.5
H30A C30 H30B 109.5
C29 C30 H30C 109.5
H30A C30 H30C 109.5
H30B C30 H30C 109.5
C29 C31 H31A 109.5
C29 C31 H31B 109.5
H31A C31 H31B 109.5
C29 C31 H31C 109.5
H31A C31 H31C 109.5
H31B C31 H31C 109.5
C33 C32 P1 112.0(6)
C33 C32 H32A 109.2
P1 C32 H32A 109.2
C33 C32 H32B 109.2
P1 C32 H32B 109.2
H32A C32 H32B 107.9
C32 C33 P2 111.8(5)
C32 C33 H33A 109.3
P2 C33 H33A 109.3
C32 C33 H33B 109.3
P2 C33 H33B 109.3
H33A C33 H33B 107.9
C36 C34 C35 111.1(7)
C36 C34 P1 113.1(6)
C35 C34 P1 109.0(6)
C36 C34 H34 107.8
C35 C34 H34 107.8
P1 C34 H34 107.8
C34 C35 H35A 109.5
C34 C35 H35B 109.5
H35A C35 H35B 109.5
C34 C35 H35C 109.5
H35A C35 H35C 109.5
H35B C35 H35C 109.5
C34 C36 H36A 109.5
C34 C36 H36B 109.5
H36A C36 H36B 109.5
C34 C36 H36C 109.5
H36A C36 H36C 109.5
H36B C36 H36C 109.5
C39 C37 C38 109.6(6)
C39 C37 P1 114.5(6)
C38 C37 P1 111.2(5)
C39 C37 H37 107.1
C38 C37 H37 107.1
P1 C37 H37 107.1
C37 C38 H38A 109.5
C37 C38 H38B 109.5
H38A C38 H38B 109.5
C37 C38 H38C 109.5
H38A C38 H38C 109.5
H38B C38 H38C 109.5
C37 C39 H39A 109.5
C37 C39 H39B 109.5
H39A C39 H39B 109.5
C37 C39 H39C 109.5
H39A C39 H39C 109.5
H39B C39 H39C 109.5
C41 C40 C42 109.6(7)
C41 C40 P2 109.6(6)
C42 C40 P2 111.1(6)
C41 C40 H40 108.8
C42 C40 H40 108.8
P2 C40 H40 108.8
C40 C41 H41A 109.5
C40 C41 H41B 109.5
H41A C41 H41B 109.5
C40 C41 H41C 109.5
H41A C41 H41C 109.5
H41B C41 H41C 109.5
C40 C42 H42A 109.5
C40 C42 H42B 109.5
H42A C42 H42B 109.5
C40 C42 H42C 109.5
H42A C42 H42C 109.5
H42B C42 H42C 109.5
C45 C43 C44 111.1(7)
C45 C43 P2 114.0(6)
C44 C43 P2 111.7(6)
C45 C43 H43 106.5
C44 C43 H43 106.5
P2 C43 H43 106.5
C43 C44 H44A 109.5
C43 C44 H44B 109.5
H44A C44 H44B 109.5
C43 C44 H44C 109.5
H44A C44 H44C 109.5
H44B C44 H44C 109.5
C43 C45 H45A 109.5
C43 C45 H45B 109.5
H45A C45 H45B 109.5
C43 C45 H45C 109.5
H45A C45 H45C 109.5
H45B C45 H45C 109.5
C13 Ni1 C14 41.9(3)
C13 Ni1 P3 109.1(2)
C14 Ni1 P3 150.9(2)
C13 Ni1 P4 158.3(2)
C14 Ni1 P4 116.4(2)
P3 Ni1 P4 92.61(10)
C16 Ni2 C17 42.3(3)
C16 Ni2 P2 152.8(3)
C17 Ni2 P2 110.5(2)
C16 Ni2 P1 115.0(2)
C17 Ni2 P1 157.3(2)
P2 Ni2 P1 92.17(9)
C32 P1 C37 101.6(4)
C32 P1 C34 107.1(4)
C37 P1 C34 102.8(4)
C32 P1 Ni2 106.6(3)
C37 P1 Ni2 121.9(3)
C34 P1 Ni2 115.3(3)
C40 P2 C43 103.2(4)
C40 P2 C33 104.0(4)
C43 P2 C33 103.1(4)
C40 P2 Ni2 114.8(3)
C43 P2 Ni2 122.4(3)
C33 P2 Ni2 107.4(3)
C23 P3 C20 102.9(4)
C23 P3 C19 103.2(4)
C20 P3 C19 103.2(5)
C23 P3 Ni1 120.5(3)
C20 P3 Ni1 117.1(3)
C19 P3 Ni1 107.9(3)
C26 P4 C18 104.0(5)
C26 P4 C29 103.8(5)
C18 P4 C29 102.9(5)
C26 P4 Ni1 118.0(3)
C18 P4 Ni1 106.7(3)
C29 P4 Ni1 119.5(3)

loop_
_geom_bond_atom_site_label_1
_geom_bond_atom_site_label_2
_geom_bond_distance
C1 C2 1.381(11)
C1 C6 1.406(12)
C1 C13 1.492(11)
C2 C3 1.379(11)
C2 H2 0.95
C3 C4 1.343(13)
C3 H3 0.95
C4 F1 1.360(11)
C4 C5 1.368(14)
C5 C6 1.386(13)
C5 H5 0.95
C6 H6 0.95
C7 C12 1.382(11)
C7 C8 1.403(11)
C7 C17 1.464(10)
C8 C9 1.396(12)
C8 H8 0.95
C9 C10 1.345(13)
C9 H9 0.95
C10 C11 1.336(13)
C10 F2 1.382(10)
C11 C12 1.381(12)
C11 H11 0.95
C12 H12 0.95
C13 C14 1.423(10)
C13 Ni1 1.988(8)
C13 H13 1
C14 C15 1.434(10)
C14 Ni1 1.990(8)
C14 H14 1
C15 O1 1.255(9)
C15 C16 1.475(10)
C16 C17 1.420(10)
C16 Ni2 1.959(8)
C16 H16 1
C17 Ni2 1.974(7)
C17 H17 1
C18 C19 1.548(12)
C18 P4 1.847(9)
C18 H18A 0.99
C18 H18B 0.99
C19 P3 1.854(10)
C19 H19A 0.99
C19 H19B 0.99
C20 C21 1.523(12)
C20 C22 1.527(13)
C20 P3 1.851(9)
C20 H20 1
C21 H21A 0.98
C21 H21B 0.98
C21 H21C 0.98
C22 H22A 0.98
C22 H22B 0.98
C22 H22C 0.98
C23 C24 1.525(12)
C23 C25 1.528(11)
C23 P3 1.849(8)
C23 H23 1
C24 H24A 0.98
C24 H24B 0.98
C24 H24C 0.98
C25 H25A 0.98
C25 H25B 0.98
C25 H25C 0.98
C26 C28 1.512(13)
C26 C27 1.534(13)
C26 P4 1.840(9)
C26 H26 1
C27 H27A 0.98
C27 H27B 0.98
C27 H27C 0.98
C28 H28A 0.98
C28 H28B 0.98
C28 H28C 0.98
C29 C30 1.516(13)
C29 C31 1.518(13)
C29 P4 1.866(10)
C29 H29 1
C30 H30A 0.98
C30 H30B 0.98
C30 H30C 0.98
C31 H31A 0.98
C31 H31B 0.98
C31 H31C 0.98
C32 C33 1.542(10)
C32 P1 1.838(8)
C32 H32A 0.99
C32 H32B 0.99
C33 P2 1.866(8)
C33 H33A 0.99
C33 H33B 0.99
C34 C36 1.523(11)
C34 C35 1.524(11)
C34 P1 1.859(8)
C34 H34 1
C35 H35A 0.98
C35 H35B 0.98
C35 H35C 0.98
C36 H36A 0.98
C36 H36B 0.98
C36 H36C 0.98
C37 C39 1.526(10)
C37 C38 1.532(11)
C37 P1 1.849(8)
C37 H37 1
C38 H38A 0.98
C38 H38B 0.98
C38 H38C 0.98
C39 H39A 0.98
C39 H39B 0.98
C39 H39C 0.98
C40 C41 1.526(11)
C40 C42 1.544(12)
C40 P2 1.847(8)
C40 H40 1
C41 H41A 0.98
C41 H41B 0.98
C41 H41C 0.98
C42 H42A 0.98
C42 H42B 0.98
C42 H42C 0.98
C43 C45 1.531(11)
C43 C44 1.534(11)
C43 P2 1.849(8)
C43 H43 1
C44 H44A 0.98
C44 H44B 0.98
C44 H44C 0.98
C45 H45A 0.98
C45 H45B 0.98
C45 H45C 0.98
Ni1 P3 2.146(2)
Ni1 P4 2.156(3)
Ni2 P2 2.142(2)
Ni2 P1 2.158(2)

loop_
_geom_torsion_atom_site_label_1
_geom_torsion_atom_site_label_2
_geom_torsion_atom_site_label_3
_geom_torsion_atom_site_label_4
_geom_torsion
C6 C1 C2 C3 1.6(13)
C13 C1 C2 C3 -174.9(8)
C1 C2 C3 C4 -0.7(13)
C2 C3 C4 F1 179.3(8)
C2 C3 C4 C5 -1.1(14)
C3 C4 C5 C6 1.9(15)
F1 C4 C5 C6 -178.5(8)
C4 C5 C6 C1 -1.0(14)
C2 C1 C6 C5 -0.7(12)
C13 C1 C6 C5 175.9(8)
C12 C7 C8 C9 1.8(13)
C17 C7 C8 C9 -175.9(8)
C7 C8 C9 C10 -1.5(15)
C8 C9 C10 C11 0.3(16)
C8 C9 C10 F2 177.9(8)
C9 C10 C11 C12 0.7(16)
F2 C10 C11 C12 -176.8(7)
C10 C11 C12 C7 -0.4(15)
C8 C7 C12 C11 -0.8(13)
C17 C7 C12 C11 177.0(8)
C2 C1 C13 C14 -26.7(12)
C6 C1 C13 C14 157.0(8)
C2 C1 C13 Ni1 54.1(9)
C6 C1 C13 Ni1 -122.3(7)
C1 C13 C14 C15 -162.7(7)
Ni1 C13 C14 C15 91.1(7)
C1 C13 C14 Ni1 106.2(7)
C13 C14 C15 O1 -5.1(12)
Ni1 C14 C15 O1 67.5(8)
C13 C14 C15 C16 175.6(7)
Ni1 C14 C15 C16 -111.9(6)
O1 C15 C16 C17 -11.3(11)
C14 C15 C16 C17 168.0(7)
O1 C15 C16 Ni2 65.3(8)
C14 C15 C16 Ni2 -115.4(7)
C15 C16 C17 C7 -155.8(7)
Ni2 C16 C17 C7 105.5(7)
C15 C16 C17 Ni2 98.7(7)
C12 C7 C17 C16 157.5(8)
C8 C7 C17 C16 -25.0(12)
C12 C7 C17 Ni2 -123.6(7)
C8 C7 C17 Ni2 54.0(10)
P4 C18 C19 P3 29.9(9)
P1 C32 C33 P2 34.7(7)
C33 C32 P1 C37 -159.8(6)
C33 C32 P1 C34 92.8(6)
C33 C32 P1 Ni2 -31.2(6)
C39 C37 P1 C32 -49.6(6)
C38 C37 P1 C32 75.3(6)
C39 C37 P1 C34 61.2(7)
C38 C37 P1 C34 -173.9(6)
C39 C37 P1 Ni2 -167.7(5)
C38 C37 P1 Ni2 -42.8(7)
C36 C34 P1 C32 -39.5(7)
C35 C34 P1 C32 -163.6(6)
C36 C34 P1 C37 -146.1(6)
C35 C34 P1 C37 89.8(6)
C36 C34 P1 Ni2 79.0(7)
C35 C34 P1 Ni2 -45.2(6)
C41 C40 P2 C43 177.2(6)
C42 C40 P2 C43 55.8(7)
C41 C40 P2 C33 -75.5(7)
C42 C40 P2 C33 163.2(6)
C41 C40 P2 Ni2 41.6(7)
C42 C40 P2 Ni2 -79.8(6)
C45 C43 P2 C40 51.7(8)
C44 C43 P2 C40 178.6(7)
C45 C43 P2 C33 -56.3(7)
C44 C43 P2 C33 70.6(7)
C45 C43 P2 Ni2 -177.1(6)
C44 C43 P2 Ni2 -50.1(8)
C32 C33 P2 C40 99.2(6)
C32 C33 P2 C43 -153.4(6)
C32 C33 P2 Ni2 -22.9(6)
C24 C23 P3 C20 173.2(7)
C25 C23 P3 C20 46.0(8)
C24 C23 P3 C19 66.1(7)
C25 C23 P3 C19 -61.1(8)
C24 C23 P3 Ni1 -54.2(7)
C25 C23 P3 Ni1 178.6(6)
C21 C20 P3 C23 -178.2(7)
C22 C20 P3 C23 59.6(7)
C21 C20 P3 C19 -71.1(7)
C22 C20 P3 C19 166.6(7)
C21 C20 P3 Ni1 47.3(8)
C22 C20 P3 Ni1 -75.0(7)
C18 C19 P3 C23 -150.4(7)
C18 C19 P3 C20 102.8(7)
C18 C19 P3 Ni1 -21.8(7)
C28 C26 P4 C18 170.9(7)
C27 C26 P4 C18 -67.1(8)
C28 C26 P4 C29 63.6(8)
C27 C26 P4 C29 -174.5(7)
C28 C26 P4 Ni1 -71.2(8)
C27 C26 P4 Ni1 50.7(8)
C19 C18 P4 C26 100.9(8)
C19 C18 P4 C29 -151.1(7)
C19 C18 P4 Ni1 -24.5(8)
C30 C29 P4 C26 179.7(7)
C31 C29 P4 C26 51.8(10)
C30 C29 P4 C18 71.5(8)
C31 C29 P4 C18 -56.3(10)
C30 C29 P4 Ni1 -46.4(8)
C31 C29 P4 Ni1 -174.3(7)
